data_7033213
loop_
_publ_author_name
'Shaw, Andrew J. M.'
'Corbo, Robert'
'Wilson, David J. D.'
'Dutton, Jason L.'

_publ_section_title
;
 A 2,2'-bipyridine coordination complex of [ICl2](.).
;
_journal_issue 34
_journal_name_full 'Dalton transactions (Cambridge, England : 2003)'
_journal_page_first 15083
_journal_page_last 15087
_journal_paper_doi 10.1039/c4dt03549f
_journal_volume 44
_journal_year 2015
_chemical_formula_sum 'C10 H9 Cl2 I N2'
_chemical_formula_weight 354.99
_chemical_name_systematic
; 
 ? 
;
_space_group_IT_number 14
_symmetry_cell_setting monoclinic
_symmetry_space_group_name_Hall '-P 2ybc'
_symmetry_space_group_name_H-M 'P 1 21/c 1'
_atom_sites_solution_hydrogens geom
_atom_sites_solution_primary direct
_atom_sites_solution_secondary difmap
_audit_creation_method SHELXL-97
_audit_update_record
;
2014-11-06 deposited with the CCDC.
2014-11-24 downloaded from the CCDC.
;
_cell_angle_alpha 90.00
_cell_angle_beta 97.62(3)
_cell_angle_gamma 90.00
_cell_formula_units_Z 4
_cell_length_a 11.666(2)
_cell_length_b 7.9147(16)
_cell_length_c 13.981(3)
_cell_measurement_temperature 173(2)
_cell_volume 1279.5(4)
_computing_cell_refinement 'CrysAlisPro, Agilent Technologies'
_computing_data_collection 'CrysAlisPro, Agilent Technologies'
_computing_data_reduction 'CrysAlisPro, Agilent Technologies'
_computing_molecular_graphics SHELXP
_computing_publication_material SHELXP
_computing_structure_refinement 'SHELXL-97 (Sheldrick, 2008)'
_computing_structure_solution 'SHELXS-97 (Sheldrick, 2008)'
_diffrn_ambient_temperature 173(2)
_diffrn_measured_fraction_theta_full 0.991
_diffrn_measured_fraction_theta_max 0.991
_diffrn_measurement_device_type 'Xcalibur, Atlas, Gemini'
_diffrn_measurement_method '\w scans'
_diffrn_radiation_monochromator graphite
_diffrn_radiation_source 'fine-focus sealed tube'
_diffrn_radiation_type MoK\a
_diffrn_radiation_wavelength 0.71073
_diffrn_reflns_av_R_equivalents 0.0279
_diffrn_reflns_av_sigmaI/netI 0.0241
_diffrn_reflns_limit_h_max 14
_diffrn_reflns_limit_h_min -14
_diffrn_reflns_limit_k_max 9
_diffrn_reflns_limit_k_min -9
_diffrn_reflns_limit_l_max 17
_diffrn_reflns_limit_l_min -17
_diffrn_reflns_number 11753
_diffrn_reflns_theta_full 27.10
_diffrn_reflns_theta_max 27.10
_diffrn_reflns_theta_min 2.94
_exptl_absorpt_coefficient_mu 2.891
_exptl_absorpt_correction_T_max 0.6710
_exptl_absorpt_correction_T_min 0.4776
_exptl_absorpt_correction_type multi-scan
_exptl_absorpt_process_details 'CrysAlisPro, Agilent Technologies'
_exptl_crystal_colour yellow
_exptl_crystal_density_diffrn 1.843
_exptl_crystal_density_method 'not measured'
_exptl_crystal_description plate
_exptl_crystal_F_000 680
_exptl_crystal_size_max 0.30
_exptl_crystal_size_mid 0.22
_exptl_crystal_size_min 0.15
_refine_diff_density_max 0.801
_refine_diff_density_min -0.533
_refine_diff_density_rms 0.078
_refine_ls_extinction_method none
_refine_ls_goodness_of_fit_ref 1.082
_refine_ls_hydrogen_treatment mixed
_refine_ls_matrix_type full
_refine_ls_number_parameters 140
_refine_ls_number_reflns 2784
_refine_ls_number_restraints 0
_refine_ls_restrained_S_all 1.082
_refine_ls_R_factor_all 0.0264
_refine_ls_R_factor_gt 0.0226
_refine_ls_shift/su_max 0.001
_refine_ls_shift/su_mean 0.000
_refine_ls_structure_factor_coef Fsqd
_refine_ls_weighting_details 'calc w=1/[\s^2^(Fo^2^)+(0.0219P)^2^+0.5459P] where P=(Fo^2^+2Fc^2^)/3'
_refine_ls_weighting_scheme calc
_refine_ls_wR_factor_gt 0.0495
_refine_ls_wR_factor_ref 0.0515
_reflns_number_gt 2546
_reflns_number_total 2784
_reflns_threshold_expression >2sigma(I)
_cod_data_source_file c4dt03549f2.cif
_cod_data_source_block HBipyICl2
_cod_depositor_comments
;
The following automatic conversions were performed:

'_symmetry_cell_setting' value 'Monoclinic' changed to 'monoclinic'
according to
/usr/data/users/saulius/crontab/automatic-downloads/rss-feeds/RSC/lib/dictionaries/cif_core.dic
dictionary named 'cif_core.dic' version 2.4.2 from 2011-04-26.

Automatic conversion script
Id: cif_fix_values 2935 2014-11-11 08:27:57Z andrius 

 Adding full bibliography for 7033212--7033214.cif.
;
_cod_original_cell_volume 1279.4(4)
_cod_original_sg_symbol_H-M P2(1)/c
_cod_database_code 7033213

loop_
_symmetry_equiv_pos_as_xyz
'x, y, z'
'-x, y+1/2, -z+1/2'
'-x, -y, -z'
'x, -y-1/2, z-1/2'

loop_
_atom_site_label
_atom_site_type_symbol
_atom_site_fract_x
_atom_site_fract_y
_atom_site_fract_z
_atom_site_U_iso_or_equiv
_atom_site_adp_type
_atom_site_occupancy
_atom_site_symmetry_multiplicity
_atom_site_calc_flag
_atom_site_refinement_flags
I1 I 0.747772(13) 0.018555(18) 0.235341(11) 0.02901(7) Uani 1 1 d .
Cl2 Cl 0.91788(6) 0.17112(9) 0.33627(5) 0.04124(16) Uani 1 1 d .
Cl1 Cl 0.58123(6) -0.12242(9) 0.13451(5) 0.04669(18) Uani 1 1 d .
N2 N 0.7952(2) 0.4740(3) 0.12571(16) 0.0365(5) Uani 1 1 d .
C5 C 0.7707(2) 0.5513(3) 0.28535(18) 0.0291(5) Uani 1 1 d .
N1 N 0.88042(19) 0.6040(2) 0.29111(15) 0.0309(4) Uani 1 1 d .
C6 C 0.7212(2) 0.4804(3) 0.19089(19) 0.0300(5) Uani 1 1 d .
C7 C 0.6079(2) 0.4254(3) 0.1724(2) 0.0367(6) Uani 1 1 d .
H7A H 0.5572 0.4328 0.2201 0.044 Uiso 1 1 calc R
C8 C 0.5705(3) 0.3587(3) 0.0814(2) 0.0441(7) Uani 1 1 d .
H8A H 0.4934 0.3191 0.0661 0.053 Uiso 1 1 calc R
C4 C 0.7151(2) 0.5667(3) 0.36590(19) 0.0377(6) Uani 1 1 d .
H4A H 0.6374 0.5297 0.3644 0.045 Uiso 1 1 calc R
C10 C 0.7563(3) 0.4101(4) 0.03892(19) 0.0448(7) Uani 1 1 d .
H10A H 0.8078 0.4055 -0.0083 0.054 Uiso 1 1 calc R
C9 C 0.6451(3) 0.3506(3) 0.0146(2) 0.0462(7) Uani 1 1 d .
H9A H 0.6211 0.3048 -0.0477 0.055 Uiso 1 1 calc R
C1 C 0.9394(3) 0.6734(3) 0.36979(19) 0.0416(6) Uani 1 1 d .
H1A H 1.0168 0.7106 0.3693 0.050 Uiso 1 1 calc R
C2 C 0.8867(3) 0.6900(4) 0.4511(2) 0.0484(7) Uani 1 1 d .
H2A H 0.9272 0.7377 0.5082 0.058 Uiso 1 1 calc R
C3 C 0.7737(3) 0.6363(4) 0.4489(2) 0.0487(7) Uani 1 1 d .
H3A H 0.7361 0.6475 0.5048 0.058 Uiso 1 1 calc R
H1 H 0.917(3) 0.590(4) 0.238(2) 0.046(8) Uiso 1 1 d .

loop_
_atom_site_aniso_label
_atom_site_aniso_U_11
_atom_site_aniso_U_22
_atom_site_aniso_U_33
_atom_site_aniso_U_23
_atom_site_aniso_U_13
_atom_site_aniso_U_12
I1 0.02687(11) 0.02873(10) 0.03179(10) 0.00191(5) 0.00518(7) 0.00444(6)
Cl2 0.0307(4) 0.0566(4) 0.0358(3) -0.0045(3) 0.0021(3) -0.0008(3)
Cl1 0.0323(4) 0.0520(4) 0.0557(4) -0.0166(3) 0.0059(3) -0.0048(3)
N2 0.0348(14) 0.0448(12) 0.0296(12) -0.0032(8) 0.0032(10) -0.0038(9)
C5 0.0296(14) 0.0241(11) 0.0337(13) 0.0029(9) 0.0049(11) 0.0009(10)
N1 0.0293(12) 0.0322(11) 0.0311(11) -0.0010(8) 0.0037(9) 0.0016(8)
C6 0.0326(15) 0.0229(11) 0.0343(14) 0.0028(9) 0.0037(11) 0.0010(9)
C7 0.0312(15) 0.0289(12) 0.0498(16) 0.0067(11) 0.0051(12) 0.0003(10)
C8 0.0371(17) 0.0344(14) 0.0555(18) 0.0057(11) -0.0135(14) -0.0036(11)
C4 0.0345(16) 0.0416(14) 0.0382(15) 0.0005(11) 0.0091(12) -0.0014(12)
C10 0.0499(19) 0.0533(17) 0.0305(14) -0.0051(11) 0.0022(13) -0.0017(14)
C9 0.052(2) 0.0431(15) 0.0382(15) -0.0025(11) -0.0115(14) -0.0017(13)
C1 0.0369(17) 0.0459(15) 0.0396(15) -0.0046(11) -0.0032(13) 0.0008(12)
C2 0.053(2) 0.0574(17) 0.0314(15) -0.0076(12) -0.0081(14) 0.0021(14)
C3 0.060(2) 0.0581(18) 0.0303(14) -0.0020(12) 0.0131(14) 0.0064(15)

loop_
_atom_type_symbol
_atom_type_description
_atom_type_scat_dispersion_real
_atom_type_scat_dispersion_imag
_atom_type_scat_source
C C 0.0033 0.0016 'International Tables Vol C Tables 4.2.6.8 and 6.1.1.4'
H H 0.0000 0.0000 'International Tables Vol C Tables 4.2.6.8 and 6.1.1.4'
N N 0.0061 0.0033 'International Tables Vol C Tables 4.2.6.8 and 6.1.1.4'
Cl Cl 0.1484 0.1585 'International Tables Vol C Tables 4.2.6.8 and 6.1.1.4'
I I -0.4742 1.8119 'International Tables Vol C Tables 4.2.6.8 and 6.1.1.4'

loop_
_geom_angle_atom_site_label_1
_geom_angle_atom_site_label_2
_geom_angle_atom_site_label_3
_geom_angle
Cl1 I1 Cl2 178.41(2)
C6 N2 C10 117.4(3)
N1 C5 C4 118.3(2)
N1 C5 C6 115.4(2)
C4 C5 C6 126.3(3)
C1 N1 C5 124.2(2)
C1 N1 H1 118.2(19)
C5 N1 H1 117.6(19)
N2 C6 C7 123.2(3)
N2 C6 C5 114.3(2)
C7 C6 C5 122.5(3)
C6 C7 C8 117.8(3)
C6 C7 H7A 121.1
C8 C7 H7A 121.1
C9 C8 C7 119.6(3)
C9 C8 H8A 120.2
C7 C8 H8A 120.2
C5 C4 C3 119.2(3)
C5 C4 H4A 120.4
C3 C4 H4A 120.4
N2 C10 C9 123.2(3)
N2 C10 H10A 118.4
C9 C10 H10A 118.4
C8 C9 C10 118.7(3)
C8 C9 H9A 120.6
C10 C9 H9A 120.6
N1 C1 C2 119.0(3)
N1 C1 H1A 120.5
C2 C1 H1A 120.5
C1 C2 C3 119.0(3)
C1 C2 H2A 120.5
C3 C2 H2A 120.5
C2 C3 C4 120.4(3)
C2 C3 H3A 119.8
C4 C3 H3A 119.8

loop_
_geom_bond_atom_site_label_1
_geom_bond_atom_site_label_2
_geom_bond_distance
I1 Cl1 2.5060(9)
I1 Cl2 2.5776(9)
N2 C6 1.337(4)
N2 C10 1.337(3)
C5 N1 1.338(3)
C5 C4 1.377(4)
C5 C6 1.480(4)
N1 C1 1.336(3)
N1 H1 0.91(3)
C6 C7 1.383(4)
C7 C8 1.393(4)
C7 H7A 0.9500
C8 C9 1.360(4)
C8 H8A 0.9500
C4 C3 1.381(4)
C4 H4A 0.9500
C10 C9 1.380(4)
C10 H10A 0.9500
C9 H9A 0.9500
C1 C2 1.369(4)
C1 H1A 0.9500
C2 C3 1.381(4)
C2 H2A 0.9500
C3 H3A 0.9500

loop_
_geom_torsion_atom_site_label_1
_geom_torsion_atom_site_label_2
_geom_torsion_atom_site_label_3
_geom_torsion_atom_site_label_4
_geom_torsion
C4 C5 N1 C1 -1.1(4)
C6 C5 N1 C1 179.2(2)
C10 N2 C6 C7 -0.3(4)
C10 N2 C6 C5 179.5(2)
N1 C5 C6 N2 2.2(3)
C4 C5 C6 N2 -177.5(2)
N1 C5 C6 C7 -177.9(2)
C4 C5 C6 C7 2.3(4)
N2 C6 C7 C8 0.7(4)
C5 C6 C7 C8 -179.2(2)
C6 C7 C8 C9 -0.3(4)
N1 C5 C4 C3 0.4(4)
C6 C5 C4 C3 -179.9(2)
C6 N2 C10 C9 -0.5(4)
C7 C8 C9 C10 -0.4(4)
N2 C10 C9 C8 0.8(4)
C5 N1 C1 C2 1.2(4)
N1 C1 C2 C3 -0.7(4)
C1 C2 C3 C4 0.2(4)
C5 C4 C3 C2 0.0(4)
